data_7040876
loop_
_publ_author_name
'Li, Chuan'
'Zhang, Man'
'Chen, Qishan'
'Li, Yingying'
'Gao, Huiqi'
'Fu, Wei'
'Zhou, Zhiming'

_publ_section_title
;
 1-(3,5-Dinitro-1H-pyrazol-4-yl)-3-nitro-1H-1,2,4-triazol-5-amine (HCPT)
 and its energetic salts: highly thermally stable energetic materials with
 high-performance.
;
_journal_issue 44
_journal_name_full 'Dalton transactions (Cambridge, England : 2003)'
_journal_page_first 17956
_journal_page_last 17965
_journal_paper_doi 10.1039/c6dt03748h
_journal_volume 45
_journal_year 2016
_chemical_formula_moiety 'C5 H2 N9 O6, C2 H7 N6'
_chemical_formula_sum 'C7 H9 N15 O6'
_chemical_formula_weight 399.29
_chemical_name_systematic
;
 ? 
;
_space_group_crystal_system triclinic
_space_group_IT_number 2
_space_group_name_Hall '-P 1'
_space_group_name_H-M_alt 'P -1'
_symmetry_space_group_name_Hall '-P 1'
_symmetry_space_group_name_H-M 'P -1'
_atom_sites_solution_hydrogens geom
_atom_sites_solution_primary direct
_atom_sites_solution_secondary difmap
_audit_creation_date 2015-11-27
_audit_creation_method
;
  Olex2 1.1
  (compiled 2011.02.15 svn.r1672, GUI svn.r3494)
;
_audit_update_record
;
2015-12-21 deposited with the CCDC.
2016-10-12 downloaded from the CCDC.
;
_cell_angle_alpha 92.344(8)
_cell_angle_beta 108.659(9)
_cell_angle_gamma 104.967(9)
_cell_formula_units_Z 2
_cell_length_a 8.0128(8)
_cell_length_b 9.8962(10)
_cell_length_c 10.5912(10)
_cell_measurement_reflns_used 1642
_cell_measurement_temperature 104.1
_cell_measurement_theta_max 29.5785
_cell_measurement_theta_min 3.8664
_cell_volume 761.67(14)
_computing_cell_refinement
;
CrysAlisPro, Agilent Technologies,
Version 1.171.35.11 (release 16-05-2011 CrysAlis171 .NET)
(compiled May 16 2011,17:55:39)
;
_computing_data_collection
;
CrysAlisPro, Agilent Technologies,
Version 1.171.35.11 (release 16-05-2011 CrysAlis171 .NET)
(compiled May 16 2011,17:55:39)
;
_computing_data_reduction
;
CrysAlisPro, Agilent Technologies,
Version 1.171.35.11 (release 16-05-2011 CrysAlis171 .NET)
(compiled May 16 2011,17:55:39)
;
_computing_molecular_graphics
;
O. V. Dolomanov, L. J. Bourhis, R. J. Gildea, J. A. K. Howard and H. Puschmann,
OLEX2: a complete structure solution, refinement and analysis program.
J. Appl. Cryst. (2009). 42, 339-341.
;
_computing_publication_material
;
O. V. Dolomanov, L. J. Bourhis, R. J. Gildea, J. A. K. Howard and H. Puschmann,
OLEX2: a complete structure solution, refinement and analysis program.
J. Appl. Cryst. (2009). 42, 339-341.
;
_computing_structure_refinement 'SHELXL-97 (Sheldrick, 1997)'
_computing_structure_solution 'A short history of SHELX (Sheldrick, 2007)/Bruker'
_diffrn_ambient_temperature 104.1
_diffrn_detector_area_resol_mean 16.0971
_diffrn_measured_fraction_theta_full 0.997
_diffrn_measured_fraction_theta_max 0.997
_diffrn_measurement_details
;
  1 omega   -7.00   83.00   1.0000    2.5000
omega____ theta____ kappa____ phi______ frames
    -       18.7335   77.0000    0.0000 90

  2 omega  -46.00   45.00   1.0000    2.5000
omega____ theta____ kappa____ phi______ frames
    -       18.7335  -77.0000   90.0000 91

  3 omega   18.00   45.00   1.0000    2.5000
omega____ theta____ kappa____ phi______ frames
    -       18.7335  -77.0000 -120.0000 27

  4 omega  -41.00  -15.00   1.0000    2.5000
omega____ theta____ kappa____ phi______ frames
    -       18.7335  -77.0000  -30.0000 26

  5 omega   -8.00   86.00   1.0000    2.5000
omega____ theta____ kappa____ phi______ frames
    -       18.7335   77.0000 -150.0000 94
;
_diffrn_measurement_device_type 'Xcalibur, Eos, Gemini'
_diffrn_measurement_method '\w scans'
_diffrn_orient_matrix_UB_11 0.0599934000
_diffrn_orient_matrix_UB_12 -0.0432176000
_diffrn_orient_matrix_UB_13 0.0093329000
_diffrn_orient_matrix_UB_21 -0.0545030000
_diffrn_orient_matrix_UB_22 -0.0466229000
_diffrn_orient_matrix_UB_23 0.0301929000
_diffrn_orient_matrix_UB_31 -0.0542339000
_diffrn_orient_matrix_UB_32 -0.0395537000
_diffrn_orient_matrix_UB_33 -0.0639948000
_diffrn_radiation_monochromator graphite
_diffrn_radiation_type 'Mo K\a'
_diffrn_radiation_wavelength 0.7107
_diffrn_reflns_av_R_equivalents 0.0245
_diffrn_reflns_av_unetI/netI 0.0475
_diffrn_reflns_limit_h_max 9
_diffrn_reflns_limit_h_min -9
_diffrn_reflns_limit_k_max 12
_diffrn_reflns_limit_k_min -12
_diffrn_reflns_limit_l_max 12
_diffrn_reflns_limit_l_min -13
_diffrn_reflns_number 5065
_diffrn_reflns_theta_full 26.00
_diffrn_reflns_theta_max 26.00
_diffrn_reflns_theta_min 3.87
_diffrn_source 'Enhance (Mo) X-ray Source'
_exptl_absorpt_coefficient_mu 0.151
_exptl_absorpt_correction_T_max 1.00000
_exptl_absorpt_correction_T_min 0.98574
_exptl_absorpt_correction_type multi-scan
_exptl_absorpt_process_details
;
CrysAlisPro, Agilent Technologies,
Version 1.171.35.11 (release 16-05-2011 CrysAlis171 .NET)
(compiled May 16 2011,17:55:39)
Empirical absorption correction using spherical harmonics,
 implemented in SCALE3 ABSPACK scaling algorithm.
;
_exptl_crystal_colour yellow
_exptl_crystal_density_diffrn 1.741
_exptl_crystal_density_method 'not measured'
_exptl_crystal_description block
_exptl_crystal_F_000 408
_exptl_crystal_size_max 0.45
_exptl_crystal_size_mid 0.45
_exptl_crystal_size_min 0.09
_refine_diff_density_max 0.233
_refine_diff_density_min -0.278
_refine_diff_density_rms 0.066
_refine_ls_extinction_method none
_refine_ls_goodness_of_fit_ref 1.054
_refine_ls_hydrogen_treatment mixed
_refine_ls_matrix_type full
_refine_ls_number_parameters 253
_refine_ls_number_reflns 2990
_refine_ls_number_restraints 0
_refine_ls_restrained_S_all 1.054
_refine_ls_R_factor_all 0.0516
_refine_ls_R_factor_gt 0.0404
_refine_ls_shift/su_max 0.001
_refine_ls_shift/su_mean 0.000
_refine_ls_structure_factor_coef Fsqd
_refine_ls_weighting_details 'calc w=1/[\s^2^(Fo^2^)+(0.0347P)^2^+0.1673P] where P=(Fo^2^+2Fc^2^)/3'
_refine_ls_weighting_scheme calc
_refine_ls_wR_factor_gt 0.0862
_refine_ls_wR_factor_ref 0.0945
_reflns_number_gt 2459
_reflns_number_total 2990
_reflns_threshold_expression >2sigma(I)
_cod_data_source_file c6dt03748h2.cif
_cod_data_source_block exp_3692
_cod_depositor_comments 'Adding full bibliography for 7040876--7040879.cif.'
_cod_original_cell_volume 761.67(13)
_cod_database_code 7040876
_reflns_odcompleteness_completeness 99.74
_reflns_odcompleteness_iscentric 1
_reflns_odcompleteness_theta 26.32

loop_
_space_group_symop_id
_space_group_symop_operation_xyz
1 'x, y, z'
2 '-x, -y, -z'

loop_
_atom_site_label
_atom_site_type_symbol
_atom_site_fract_x
_atom_site_fract_y
_atom_site_fract_z
_atom_site_U_iso_or_equiv
_atom_site_adp_type
_atom_site_occupancy
_atom_site_symmetry_multiplicity
_atom_site_calc_flag
_atom_site_refinement_flags
O5 O 0.10101(17) 0.37346(14) 0.17642(13) 0.0247(3) Uani 1 1 d .
O6 O -0.12641(18) 0.46598(14) 0.10511(14) 0.0286(3) Uani 1 1 d .
N8 N -0.0491(2) 0.37442(16) 0.09905(15) 0.0186(3) Uani 1 1 d .
N2 N -0.75249(19) -0.02057(15) -0.46846(14) 0.0164(3) Uani 1 1 d .
O2 O -0.24247(18) 0.33545(14) -0.36891(13) 0.0261(3) Uani 1 1 d .
O4 O -0.60696(17) -0.09711(14) -0.13869(13) 0.0252(3) Uani 1 1 d .
O1 O -0.43452(19) 0.30363(14) -0.57368(13) 0.0281(3) Uani 1 1 d .
N6 N -0.28823(19) 0.26664(15) -0.10870(14) 0.0158(3) Uani 1 1 d .
N3 N -0.3875(2) 0.27291(15) -0.45839(15) 0.0177(3) Uani 1 1 d .
N7 N -0.08975(19) 0.14102(15) -0.01140(14) 0.0161(3) Uani 1 1 d .
O3 O -0.84977(19) -0.20579(15) -0.30891(14) 0.0327(4) Uani 1 1 d .
C2 C -0.4837(2) 0.09807(18) -0.30631(17) 0.0143(4) Uani 1 1 d .
N9 N -0.2241(2) -0.06674(15) -0.17290(15) 0.0172(3) Uani 1 1 d .
H9A H -0.2716 -0.0906 -0.2576 0.021 Uiso 1 1 d R
H9B H -0.1265 -0.0931 -0.1345 0.021 Uiso 1 1 d R
N5 N -0.33342(19) 0.13746(14) -0.18560(14) 0.0139(3) Uani 1 1 d .
N1 N -0.66842(19) 0.08557(15) -0.52264(14) 0.0160(3) Uani 1 1 d .
C5 C -0.1455(2) 0.25786(18) -0.00993(17) 0.0152(4) Uani 1 1 d .
N4 N -0.7051(2) -0.11210(16) -0.25773(15) 0.0197(3) Uani 1 1 d .
C3 C -0.5095(2) 0.15522(17) -0.42677(17) 0.0145(4) Uani 1 1 d .
C4 C -0.2122(2) 0.06446(18) -0.12565(17) 0.0141(4) Uani 1 1 d .
C1 C -0.6450(2) -0.01235(18) -0.34052(17) 0.0150(4) Uani 1 1 d .
N12 N -0.66939(19) 0.35886(15) -0.23723(15) 0.0159(3) Uani 1 1 d .
N11 N -0.8710(2) 0.16369(16) -0.22486(15) 0.0199(3) Uani 1 1 d .
N10 N -0.9204(2) 0.20534(15) -0.35273(15) 0.0189(3) Uani 1 1 d .
H10 H -1.0199 0.1596 -0.4202 0.023 Uiso 1 1 calc R
N13 N -0.5148(2) 0.47656(15) -0.20964(15) 0.0214(4) Uani 1 1 d .
H13A H -0.4165 0.4460 -0.1874 0.026 Uiso 1 1 d R
H13B H -0.5110 0.5338 -0.1430 0.026 Uiso 1 1 d R
N15 N -0.6184(2) 0.27363(16) -0.02285(15) 0.0206(3) Uani 1 1 d .
H15A H -0.6685 0.2112 0.0172 0.025 Uiso 1 1 d R
H15B H -0.5042 0.2771 -0.0067 0.025 Uiso 1 1 d R
N14 N -0.7967(2) 0.39079(16) -0.46414(15) 0.0247(4) Uani 1 1 d .
H14A H -0.8861 0.3662 -0.5384 0.030 Uiso 1 1 d R
H14B H -0.7259 0.4754 -0.4517 0.030 Uiso 1 1 d R
C7 C -0.8003(2) 0.32136(18) -0.36043(18) 0.0175(4) Uani 1 1 d .
C6 C -0.7193(2) 0.26008(18) -0.15701(18) 0.0163(4) Uani 1 1 d .

loop_
_atom_site_aniso_label
_atom_site_aniso_U_11
_atom_site_aniso_U_22
_atom_site_aniso_U_33
_atom_site_aniso_U_23
_atom_site_aniso_U_13
_atom_site_aniso_U_12
O5 0.0172(7) 0.0266(7) 0.0218(7) -0.0007(6) -0.0013(6) 0.0024(6)
O6 0.0327(8) 0.0226(7) 0.0279(8) -0.0024(6) 0.0033(6) 0.0131(6)
N8 0.0177(8) 0.0176(8) 0.0166(8) 0.0018(6) 0.0039(7) 0.0010(6)
N2 0.0147(8) 0.0171(8) 0.0161(8) 0.0023(6) 0.0043(6) 0.0034(6)
O2 0.0242(8) 0.0228(7) 0.0210(7) 0.0021(6) 0.0029(6) -0.0045(6)
O4 0.0222(7) 0.0341(8) 0.0178(7) 0.0115(6) 0.0052(6) 0.0068(6)
O1 0.0338(8) 0.0264(8) 0.0180(7) 0.0119(6) 0.0047(6) 0.0021(6)
N6 0.0174(8) 0.0127(7) 0.0158(8) 0.0014(6) 0.0054(6) 0.0025(6)
N3 0.0213(9) 0.0146(7) 0.0167(8) 0.0034(6) 0.0064(7) 0.0043(7)
N7 0.0159(8) 0.0175(8) 0.0138(7) 0.0032(6) 0.0037(6) 0.0049(6)
O3 0.0247(8) 0.0299(8) 0.0299(8) 0.0055(6) 0.0059(6) -0.0109(6)
C2 0.0132(9) 0.0156(9) 0.0138(9) 0.0017(7) 0.0029(7) 0.0061(7)
N9 0.0181(8) 0.0184(8) 0.0131(7) 0.0024(6) 0.0006(6) 0.0078(6)
N5 0.0147(8) 0.0130(7) 0.0123(7) 0.0007(6) 0.0018(6) 0.0045(6)
N1 0.0169(8) 0.0163(7) 0.0141(7) 0.0022(6) 0.0037(6) 0.0054(6)
C5 0.0156(9) 0.0152(9) 0.0130(9) 0.0028(7) 0.0045(7) 0.0016(7)
N4 0.0180(8) 0.0208(8) 0.0194(8) 0.0047(7) 0.0060(7) 0.0040(7)
C3 0.0161(9) 0.0136(9) 0.0141(9) 0.0025(7) 0.0042(7) 0.0059(7)
C4 0.0123(9) 0.0159(9) 0.0146(9) 0.0054(7) 0.0056(7) 0.0030(7)
C1 0.0147(9) 0.0153(9) 0.0147(9) 0.0038(7) 0.0044(7) 0.0044(7)
N12 0.0139(8) 0.0128(7) 0.0186(8) 0.0029(6) 0.0039(6) 0.0017(6)
N11 0.0199(8) 0.0198(8) 0.0205(8) 0.0044(6) 0.0089(7) 0.0038(7)
N10 0.0155(8) 0.0183(8) 0.0177(8) 0.0018(6) 0.0020(6) 0.0010(6)
N13 0.0180(8) 0.0142(7) 0.0243(9) 0.0031(6) 0.0018(7) -0.0012(6)
N15 0.0221(8) 0.0214(8) 0.0187(8) 0.0059(7) 0.0071(7) 0.0065(7)
N14 0.0246(9) 0.0200(8) 0.0196(8) 0.0051(7) 0.0000(7) -0.0014(7)
C7 0.0164(9) 0.0157(9) 0.0199(9) 0.0009(7) 0.0055(8) 0.0049(7)
C6 0.0171(9) 0.0153(9) 0.0193(9) 0.0029(7) 0.0086(8) 0.0059(7)

loop_
_atom_type_symbol
_atom_type_description
_atom_type_scat_dispersion_real
_atom_type_scat_dispersion_imag
_atom_type_scat_source
C C 0.0033 0.0016 'International Tables Vol C Tables 4.2.6.8 and 6.1.1.4'
H H 0.0000 0.0000 'International Tables Vol C Tables 4.2.6.8 and 6.1.1.4'
N N 0.0061 0.0033 'International Tables Vol C Tables 4.2.6.8 and 6.1.1.4'
O O 0.0106 0.0060 'International Tables Vol C Tables 4.2.6.8 and 6.1.1.4'

loop_
_geom_angle_atom_site_label_1
_geom_angle_atom_site_label_2
_geom_angle_atom_site_label_3
_geom_angle
O5 N8 O6 125.58(15)
O5 N8 C5 117.50(15)
O6 N8 C5 116.91(15)
C1 N2 N1 107.74(14)
C5 N6 N5 100.03(13)
O2 N3 O1 124.19(15)
O2 N3 C3 117.79(15)
O1 N3 C3 118.01(14)
C4 N7 C5 101.63(14)
C3 C2 N5 129.66(16)
C1 C2 N5 129.63(16)
C1 C2 C3 100.67(15)
H9A N9 H9B 114.8
C4 N9 H9A 117.0
C4 N9 H9B 113.8
N6 N5 C2 120.98(13)
C4 N5 N6 109.86(14)
C4 N5 C2 129.16(14)
C3 N1 N2 106.80(14)
N6 C5 N8 119.67(15)
N6 C5 N7 119.07(15)
N7 C5 N8 121.26(16)
O4 N4 C1 117.48(15)
O3 N4 O4 124.03(16)
O3 N4 C1 118.49(15)
C2 C3 N3 128.45(16)
N1 C3 N3 118.85(15)
N1 C3 C2 112.67(15)
N7 C4 N9 126.39(16)
N7 C4 N5 109.42(14)
N9 C4 N5 124.10(15)
N2 C1 C2 112.11(16)
N2 C1 N4 119.26(15)
C2 C1 N4 128.63(16)
C7 N12 N13 121.71(15)
C7 N12 C6 107.11(14)
C6 N12 N13 131.16(15)
C6 N11 N10 103.86(15)
N11 N10 H10 124.0
C7 N10 N11 112.00(15)
C7 N10 H10 124.0
N12 N13 H13A 107.7
N12 N13 H13B 108.5
H13A N13 H13B 110.6
H15A N15 H15B 111.0
C6 N15 H15A 112.4
C6 N15 H15B 114.1
H14A N14 H14B 116.1
C7 N14 H14A 120.5
C7 N14 H14B 120.2
N10 C7 N12 106.02(16)
N10 C7 N14 129.93(17)
N14 C7 N12 124.03(16)
N11 C6 N12 111.00(16)
N11 C6 N15 127.75(17)
N15 C6 N12 121.19(16)

loop_
_geom_bond_atom_site_label_1
_geom_bond_atom_site_label_2
_geom_bond_distance
O5 N8 1.2226(19)
O6 N8 1.2324(19)
N8 C5 1.456(2)
N2 N1 1.348(2)
N2 C1 1.339(2)
O2 N3 1.2276(19)
O4 N4 1.2328(19)
O1 N3 1.2331(19)
N6 N5 1.3842(19)
N6 C5 1.305(2)
N3 C3 1.442(2)
N7 C5 1.344(2)
N7 C4 1.335(2)
O3 N4 1.2244(19)
C2 N5 1.403(2)
C2 C3 1.393(2)
C2 C1 1.391(2)
N9 H9A 0.8506
N9 H9B 0.8699
N9 C4 1.341(2)
N5 C4 1.369(2)
N1 C3 1.338(2)
N4 C1 1.439(2)
N12 N13 1.404(2)
N12 C7 1.351(2)
N12 C6 1.386(2)
N11 N10 1.396(2)
N11 C6 1.300(2)
N10 H10 0.8800
N10 C7 1.318(2)
N13 H13A 0.8819
N13 H13B 0.8743
N15 H15A 0.8518
N15 H15B 0.8667
N15 C6 1.373(2)
N14 H14A 0.8517
N14 H14B 0.8588
N14 C7 1.323(2)

loop_
_geom_torsion_atom_site_label_1
_geom_torsion_atom_site_label_2
_geom_torsion_atom_site_label_3
_geom_torsion_atom_site_label_4
_geom_torsion
O5 N8 C5 N6 -167.38(15)
O5 N8 C5 N7 12.3(2)
O6 N8 C5 N6 12.5(2)
O6 N8 C5 N7 -167.82(15)
N2 N1 C3 N3 178.23(13)
N2 N1 C3 C2 -0.29(18)
O2 N3 C3 C2 -1.8(2)
O2 N3 C3 N1 179.91(14)
O4 N4 C1 N2 -176.51(14)
O4 N4 C1 C2 3.2(3)
O1 N3 C3 C2 177.59(16)
O1 N3 C3 N1 -0.7(2)
N6 N5 C4 N7 0.49(19)
N6 N5 C4 N9 177.09(15)
O3 N4 C1 N2 3.2(2)
O3 N4 C1 C2 -177.13(16)
C2 N5 C4 N7 -179.97(15)
C2 N5 C4 N9 -3.4(3)
N5 N6 C5 N8 179.99(14)
N5 N6 C5 N7 0.31(19)
N5 C2 C3 N3 -1.1(3)
N5 C2 C3 N1 177.29(15)
N5 C2 C1 N2 -176.70(15)
N5 C2 C1 N4 3.6(3)
N1 N2 C1 C2 -1.26(18)
N1 N2 C1 N4 178.46(13)
C5 N6 N5 C2 179.95(14)
C5 N6 N5 C4 -0.46(17)
C5 N7 C4 N9 -176.77(16)
C5 N7 C4 N5 -0.27(17)
C3 C2 N5 N6 66.5(2)
C3 C2 N5 C4 -113.0(2)
C3 C2 C1 N2 1.02(18)
C3 C2 C1 N4 -178.67(16)
C4 N7 C5 N8 -179.71(15)
C4 N7 C5 N6 0.0(2)
C1 N2 N1 C3 0.92(17)
C1 C2 N5 N6 -116.40(19)
C1 C2 N5 C4 64.1(2)
C1 C2 C3 N3 -178.77(15)
C1 C2 C3 N1 -0.43(17)
N11 N10 C7 N12 -0.26(18)
N11 N10 C7 N14 178.16(16)
N10 N11 C6 N12 -1.14(17)
N10 N11 C6 N15 175.98(16)
N13 N12 C7 N10 177.88(13)
N13 N12 C7 N14 -0.7(2)
N13 N12 C6 N11 -177.05(15)
N13 N12 C6 N15 5.6(3)
C7 N12 C6 N11 1.05(18)
C7 N12 C6 N15 -176.30(15)
C6 N12 C7 N10 -0.44(17)
C6 N12 C7 N14 -178.97(16)
C6 N11 N10 C7 0.88(18)
